data_7012864
loop_
_publ_author_name
'Bailey, Mark S.'
'DiSalvo, Francis J.'

_publ_section_title
;
 Cr(v)?Cr(v) dimers in Ae4[Cr2N6] (Ae = Ca and Sr)
;
_journal_issue 12
_journal_name_full 'Dalton Transactions'
_journal_page_first 2621
_journal_paper_doi 10.1039/b302015k
_journal_year 2003
_chemical_formula_sum 'Ca2 Cr N3'
_chemical_formula_weight 174.19
_chemical_name_systematic
; 
? 
;
_space_group_IT_number 2
_symmetry_cell_setting triclinic
_symmetry_space_group_name_Hall '-P 1'
_symmetry_space_group_name_H-M 'P -1'
_atom_sites_solution_hydrogens geom
_atom_sites_solution_primary direct
_atom_sites_solution_secondary difmap
_audit_creation_method SHELXL-97
_cell_angle_alpha 72.619(2)
_cell_angle_beta 68.012(2)
_cell_angle_gamma 63.969(2)
_cell_formula_units_Z 2
_cell_length_a 5.5565(6)
_cell_length_b 5.7202(5)
_cell_length_c 6.3282(6)
_cell_measurement_temperature 173(2)
_cell_volume 165.39(3)
_computing_cell_refinement 'Bruker SMART'
_computing_data_collection 'Bruker SMART'
_computing_data_reduction 'Bruker SHELXTL'
_computing_molecular_graphics 'Bruker SHELXTL'
_computing_publication_material 'Bruker SHELXTL'
_computing_structure_refinement 'SHELXL-97 (Sheldrick, 1997)'
_computing_structure_solution 'SHELXS-97 (Sheldrick, 1990)'
_diffrn_ambient_temperature 173(2)
_diffrn_measured_fraction_theta_full 0.730
_diffrn_measured_fraction_theta_max 0.730
_diffrn_measurement_device_type 'CCD area detector'
_diffrn_measurement_method 'phi and omega scans'
_diffrn_radiation_monochromator graphite
_diffrn_radiation_source 'fine-focus sealed tube'
_diffrn_radiation_type MoK\a
_diffrn_radiation_wavelength 0.71073
_diffrn_reflns_av_R_equivalents 0.0259
_diffrn_reflns_av_sigmaI/netI 0.0341
_diffrn_reflns_limit_h_max 8
_diffrn_reflns_limit_h_min -8
_diffrn_reflns_limit_k_max 8
_diffrn_reflns_limit_k_min -9
_diffrn_reflns_limit_l_max 9
_diffrn_reflns_limit_l_min -9
_diffrn_reflns_number 2454
_diffrn_reflns_theta_full 37.10
_diffrn_reflns_theta_max 37.10
_diffrn_reflns_theta_min 3.52
_exptl_absorpt_coefficient_mu 6.311
_exptl_absorpt_correction_T_max 0.8333
_exptl_absorpt_correction_T_min 0.3650
_exptl_absorpt_correction_type SADABS
_exptl_crystal_colour 'dark green'
_exptl_crystal_density_diffrn 3.498
_exptl_crystal_density_method 'not measured'
_exptl_crystal_description 'trigonal prism'
_exptl_crystal_F_000 170
_exptl_crystal_size_max 0.20
_exptl_crystal_size_mid 0.03
_exptl_crystal_size_min 0.03
_refine_diff_density_max 0.754
_refine_diff_density_min -1.187
_refine_diff_density_rms 0.223
_refine_ls_extinction_method none
_refine_ls_goodness_of_fit_ref 1.095
_refine_ls_hydrogen_treatment mixed
_refine_ls_matrix_type full
_refine_ls_number_parameters 55
_refine_ls_number_reflns 1244
_refine_ls_number_restraints 0
_refine_ls_restrained_S_all 1.095
_refine_ls_R_factor_all 0.0343
_refine_ls_R_factor_gt 0.0316
_refine_ls_shift/su_max 0.000
_refine_ls_shift/su_mean 0.000
_refine_ls_structure_factor_coef Fsqd
_refine_ls_weighting_details 'calc w=1/[\s^2^(Fo^2^)+(0.0511P)^2^+0.2050P] where P=(Fo^2^+2Fc^2^)/3'
_refine_ls_weighting_scheme calc
_refine_ls_wR_factor_gt 0.0853
_refine_ls_wR_factor_ref 0.0868
_reflns_number_gt 1154
_reflns_number_total 1244
_reflns_threshold_expression >2sigma(I)
_cod_data_source_file b302015k.txt
_cod_data_source_block Ca4Cr2N6
_cod_depositor_comments
;
The following automatic conversions were performed:
'_symmetry_cell_setting' value 'Triclinic' changed to 'triclinic'
according to '/home/saulius/struct/CIF-dictionaries/cif_core.dic'
dictionary named 'cif_core.dic' version 2.4.1 from 2010-06-29.

Automatic conversion script
Id: cif_fix_enum 1527 2010-12-29 10:47:43Z saulius 
;
_cod_original_sg_symbol_H-M P-1
_cod_database_code 7012864

loop_
_symmetry_equiv_pos_as_xyz
'x, y, z'
'-x, -y, -z'

loop_
_atom_site_label
_atom_site_type_symbol
_atom_site_fract_x
_atom_site_fract_y
_atom_site_fract_z
_atom_site_U_iso_or_equiv
_atom_site_adp_type
_atom_site_occupancy
_atom_site_symmetry_multiplicity
_atom_site_calc_flag
_atom_site_refinement_flags
_atom_site_disorder_assembly
_atom_site_disorder_group
Cr1 Cr 0.14697(8) 0.44012(6) 0.80981(6) 0.00361(11) Uani 1 1 d . . .
Ca2 Ca 0.58797(10) 0.68437(8) -0.32399(8) 0.00530(12) Uani 1 1 d . . .
Ca3 Ca 0.15483(10) 0.95071(8) 0.19622(8) 0.00616(12) Uani 1 1 d . . .
N1 N 0.3941(5) 0.1319(4) 0.7533(4) 0.0073(4) Uani 1 1 d . . .
N2 N 0.0949(5) 0.6718(4) 0.5725(4) 0.0066(3) Uani 1 1 d . . .
N3 N 0.1901(5) 0.6040(4) 1.0074(4) 0.0057(3) Uani 1 1 d . . .

loop_
_atom_site_aniso_label
_atom_site_aniso_U_11
_atom_site_aniso_U_22
_atom_site_aniso_U_33
_atom_site_aniso_U_23
_atom_site_aniso_U_13
_atom_site_aniso_U_12
Cr1 0.00472(19) 0.00310(14) 0.00302(17) -0.00022(11) -0.00126(13) -0.00150(13)
Ca2 0.0063(2) 0.00459(17) 0.0048(2) -0.00092(14) -0.00145(16) -0.00177(16)
Ca3 0.0086(2) 0.00464(17) 0.0053(2) -0.00021(14) -0.00268(16) -0.00229(16)
N1 0.0080(9) 0.0051(6) 0.0071(8) -0.0017(6) -0.0025(7) -0.0002(7)
N2 0.0084(9) 0.0062(7) 0.0054(8) 0.0005(6) -0.0027(7) -0.0030(7)
N3 0.0064(9) 0.0073(7) 0.0049(8) -0.0021(6) -0.0007(7) -0.0037(6)

loop_
_atom_type_symbol
_atom_type_description
_atom_type_scat_dispersion_real
_atom_type_scat_dispersion_imag
_atom_type_scat_source
N N 0.0061 0.0033 'International Tables Vol C Tables 4.2.6.8 and 6.1.1.4'
Ca Ca 0.2262 0.3064 'International Tables Vol C Tables 4.2.6.8 and 6.1.1.4'
Cr Cr 0.3209 0.6236 'International Tables Vol C Tables 4.2.6.8 and 6.1.1.4'

loop_
_geom_angle_atom_site_label_1
_geom_angle_atom_site_label_2
_geom_angle_atom_site_label_3
_geom_angle
_geom_angle_site_symmetry_1
_geom_angle_site_symmetry_3
_geom_angle_publ_flag
N2 Cr1 N1 115.26(10) . . ?
N2 Cr1 N3 109.91(10) . 2_567 ?
N1 Cr1 N3 107.52(10) . 2_567 ?
N2 Cr1 N3 105.76(9) . . ?
N1 Cr1 N3 117.80(10) . . ?
N3 Cr1 N3 99.34(8) 2_567 . ?
N2 Cr1 Cr1 118.20(7) . 2_567 ?
N1 Cr1 Cr1 126.42(7) . 2_567 ?
N3 Cr1 Cr1 50.11(6) 2_567 2_567 ?
N3 Cr1 Cr1 49.23(7) . 2_567 ?
N2 Cr1 Ca2 56.98(7) . 2_665 ?
N1 Cr1 Ca2 58.64(7) . 2_665 ?
N3 Cr1 Ca2 121.13(6) 2_567 2_665 ?
N3 Cr1 Ca2 139.03(7) . 2_665 ?
Cr1 Cr1 Ca2 169.71(3) 2_567 2_665 ?
N2 Cr1 Ca2 74.28(8) . 1_556 ?
N1 Cr1 Ca2 93.41(8) . 1_556 ?
N3 Cr1 Ca2 153.09(6) 2_567 1_556 ?
N3 Cr1 Ca2 55.00(7) . 1_556 ?
Cr1 Cr1 Ca2 103.79(2) 2_567 1_556 ?
Ca2 Cr1 Ca2 84.032(16) 2_665 1_556 ?
N2 Cr1 Ca3 163.44(7) . 1_546 ?
N1 Cr1 Ca3 60.45(7) . 1_546 ?
N3 Cr1 Ca3 60.26(6) 2_567 1_546 ?
N3 Cr1 Ca3 89.56(6) . 1_546 ?
Cr1 Cr1 Ca3 67.248(18) 2_567 1_546 ?
Ca2 Cr1 Ca3 114.715(17) 2_665 1_546 ?
Ca2 Cr1 Ca3 120.841(17) 1_556 1_546 ?
N2 Cr1 Ca2 56.78(8) . 1_456 ?
N1 Cr1 Ca2 122.39(8) . 1_456 ?
N3 Cr1 Ca2 53.69(6) 2_567 1_456 ?
N3 Cr1 Ca2 118.85(7) . 1_456 ?
Cr1 Cr1 Ca2 85.45(2) 2_567 1_456 ?
Ca2 Cr1 Ca2 84.453(17) 2_665 1_456 ?
Ca2 Cr1 Ca2 127.527(19) 1_556 1_456 ?
Ca3 Cr1 Ca2 110.462(17) 1_546 1_456 ?
N2 Cr1 Ca3 54.24(7) . 2_576 ?
N1 Cr1 Ca3 162.76(7) . 2_576 ?
N3 Cr1 Ca3 89.55(6) 2_567 2_576 ?
N3 Cr1 Ca3 59.80(6) . 2_576 ?
Cr1 Cr1 Ca3 66.601(17) 2_567 2_576 ?
Ca2 Cr1 Ca3 110.691(17) 2_665 2_576 ?
Ca2 Cr1 Ca3 71.108(16) 1_556 2_576 ?
Ca3 Cr1 Ca3 133.850(15) 1_546 2_576 ?
Ca2 Cr1 Ca3 65.801(14) 1_456 2_576 ?
N2 Cr1 Ca3 101.94(7) . 2_566 ?
N1 Cr1 Ca3 69.14(8) . 2_566 ?
N3 Cr1 Ca3 47.89(6) 2_567 2_566 ?
N3 Cr1 Ca3 143.28(7) . 2_566 ?
Cr1 Cr1 Ca3 96.23(2) 2_567 2_566 ?
Ca2 Cr1 Ca3 76.913(15) 2_665 2_566 ?
Ca2 Cr1 Ca3 158.967(17) 1_556 2_566 ?
Ca3 Cr1 Ca3 61.510(17) 1_546 2_566 ?
Ca2 Cr1 Ca3 59.799(14) 1_456 2_566 ?
Ca3 Cr1 Ca3 124.03(2) 2_576 2_566 ?
N2 Cr1 Ca3 116.56(8) . 2_666 ?
N1 Cr1 Ca3 40.28(7) . 2_666 ?
N3 Cr1 Ca3 131.76(6) 2_567 2_666 ?
N3 Cr1 Ca3 80.42(7) . 2_666 ?
Cr1 Cr1 Ca3 112.44(2) 2_567 2_666 ?
Ca2 Cr1 Ca3 77.278(15) 2_665 2_666 ?
Ca2 Cr1 Ca3 58.294(14) 1_556 2_666 ?
Ca3 Cr1 Ca3 71.508(16) 1_546 2_666 ?
Ca2 Cr1 Ca3 160.265(16) 1_456 2_666 ?
Ca3 Cr1 Ca3 127.889(19) 2_576 2_666 ?
Ca3 Cr1 Ca3 108.047(16) 2_566 2_666 ?
N1 Ca2 N3 87.65(7) 1_564 1_554 ?
N1 Ca2 N3 106.12(7) 1_564 2_666 ?
N3 Ca2 N3 75.51(8) 1_554 2_666 ?
N1 Ca2 N2 153.16(7) 1_564 2_665 ?
N3 Ca2 N2 118.16(7) 1_554 2_665 ?
N3 Ca2 N2 88.60(7) 2_666 2_665 ?
N1 Ca2 N1 89.46(7) 1_564 2_665 ?
N3 Ca2 N1 128.85(7) 1_554 2_665 ?
N3 Ca2 N1 152.40(7) 2_666 2_665 ?
N2 Ca2 N1 69.06(6) 2_665 2_665 ?
N1 Ca2 N2 90.64(7) 1_564 1_654 ?
N3 Ca2 N2 143.13(7) 1_554 1_654 ?
N3 Ca2 N2 69.64(7) 2_666 1_654 ?
N2 Ca2 N2 73.27(8) 2_665 1_654 ?
N1 Ca2 N2 87.94(7) 2_665 1_654 ?
N1 Ca2 Cr1 121.85(5) 1_564 2_665 ?
N3 Ca2 Cr1 134.22(5) 1_554 2_665 ?
N3 Ca2 Cr1 120.36(5) 2_666 2_665 ?
N2 Ca2 Cr1 34.27(5) 2_665 2_665 ?
N1 Ca2 Cr1 34.95(4) 2_665 2_665 ?
N2 Ca2 Cr1 76.17(5) 1_654 2_665 ?
N1 Ca2 Cr1 113.44(6) 1_564 1_554 ?
N3 Ca2 Cr1 38.25(5) 1_554 1_554 ?
N3 Ca2 Cr1 95.22(5) 2_666 1_554 ?
N2 Ca2 Cr1 86.68(5) 2_665 1_554 ?
N1 Ca2 Cr1 99.29(5) 2_665 1_554 ?
N2 Ca2 Cr1 154.74(4) 1_654 1_554 ?
Cr1 Ca2 Cr1 95.968(16) 2_665 1_554 ?
N1 Ca2 N2 100.38(7) 1_564 1_554 ?
N3 Ca2 N2 60.87(6) 1_554 1_554 ?
N3 Ca2 N2 127.33(6) 2_666 1_554 ?
N2 Ca2 N2 87.38(7) 2_665 1_554 ?
N1 Ca2 N2 69.56(6) 2_665 1_554 ?
N2 Ca2 N2 154.63(9) 1_654 1_554 ?
Cr1 Ca2 N2 78.61(4) 2_665 1_554 ?
Cr1 Ca2 N2 32.13(4) 1_554 1_554 ?
N1 Ca2 Cr1 102.86(6) 1_564 1_654 ?
N3 Ca2 Cr1 112.20(5) 1_554 1_654 ?
N3 Ca2 Cr1 36.94(5) 2_666 1_654 ?
N2 Ca2 Cr1 75.37(5) 2_665 1_654 ?
N1 Ca2 Cr1 118.19(5) 2_665 1_654 ?
N2 Ca2 Cr1 32.98(4) 1_654 1_654 ?
Cr1 Ca2 Cr1 95.547(17) 2_665 1_654 ?
Cr1 Ca2 Cr1 127.528(18) 1_554 1_654 ?
N2 Ca2 Cr1 155.46(4) 1_554 1_654 ?
N1 Ca2 Ca3 154.84(5) 1_564 2_665 ?
N3 Ca2 Ca3 79.32(5) 1_554 2_665 ?
N3 Ca2 Ca3 49.88(5) 2_666 2_665 ?
N2 Ca2 Ca3 48.11(5) 2_665 2_665 ?
N1 Ca2 Ca3 115.48(5) 2_665 2_665 ?
N2 Ca2 Ca3 87.17(4) 1_654 2_665 ?
Cr1 Ca2 Ca3 81.895(15) 2_665 2_665 ?
Cr1 Ca2 Ca3 67.828(15) 1_554 2_665 ?
N2 Ca2 Ca3 92.00(4) 1_554 2_665 ?
Cr1 Ca2 Ca3 63.500(13) 1_654 2_665 ?
N1 Ca2 Ca3 46.47(5) 1_564 2_675 ?
N3 Ca2 Ca3 111.15(5) 1_554 2_675 ?
N3 Ca2 Ca3 74.21(5) 2_666 2_675 ?
N2 Ca2 Ca3 121.14(5) 2_665 2_675 ?
N1 Ca2 Ca3 102.99(5) 2_665 2_675 ?
N2 Ca2 Ca3 47.89(4) 1_654 2_675 ?
Cr1 Ca2 Ca3 114.480(19) 2_665 2_675 ?
Cr1 Ca2 Ca3 149.159(19) 1_554 2_675 ?
N2 Ca2 Ca3 146.79(4) 1_554 2_675 ?
Cr1 Ca2 Ca3 57.156(14) 1_654 2_675 ?
Ca3 Ca2 Ca3 119.24(2) 2_665 2_675 ?
N2 Ca3 N1 83.29(7) . 2_666 ?
N2 Ca3 N3 91.06(7) . 1_554 ?
N1 Ca3 N3 111.76(7) 2_666 1_554 ?
N2 Ca3 N2 84.65(7) . 2_576 ?
N1 Ca3 N2 91.48(7) 2_666 2_576 ?
N3 Ca3 N2 155.75(7) 1_554 2_576 ?
N2 Ca3 N1 160.73(7) . 1_564 ?
N1 Ca3 N1 82.84(7) 2_666 1_564 ?
N3 Ca3 N1 81.76(6) 1_554 1_564 ?
N2 Ca3 N1 109.01(6) 2_576 1_564 ?
N2 Ca3 N3 134.44(7) . 2_576 ?
N1 Ca3 N3 129.07(6) 2_666 2_576 ?
N3 Ca3 N3 101.67(6) 1_554 2_576 ?
N2 Ca3 N3 66.09(6) 2_576 2_576 ?
N1 Ca3 N3 64.77(6) 1_564 2_576 ?
N2 Ca3 Cr1 162.42(5) . 1_564 ?
N1 Ca3 Cr1 96.07(5) 2_666 1_564 ?
N3 Ca3 Cr1 105.36(5) 1_554 1_564 ?
N2 Ca3 Cr1 77.80(5) 2_576 1_564 ?
N1 Ca3 Cr1 33.72(4) 1_564 1_564 ?
N3 Ca3 Cr1 36.77(5) 2_576 1_564 ?
N2 Ca3 Cr1 116.66(5) . 2_576 ?
N1 Ca3 Cr1 101.81(5) 2_666 2_576 ?
N3 Ca3 Cr1 138.78(5) 1_554 2_576 ?
N2 Ca3 Cr1 32.88(5) 2_576 2_576 ?
N1 Ca3 Cr1 79.36(4) 1_564 2_576 ?
N3 Ca3 Cr1 37.13(4) 2_576 2_576 ?
Cr1 Ca3 Cr1 46.151(14) 1_564 2_576 ?
N2 Ca3 Ca2 50.76(5) . 2_665 ?
N1 Ca3 Ca2 77.43(5) 2_666 2_665 ?
N3 Ca3 Ca2 50.13(5) 1_554 2_665 ?
N2 Ca3 Ca2 134.70(5) 2_576 2_665 ?
N1 Ca3 Ca2 112.82(4) 1_564 2_665 ?
N3 Ca3 Ca2 150.12(5) 2_576 2_665 ?
Cr1 Ca3 Ca2 146.31(2) 1_564 2_665 ?
Cr1 Ca3 Ca2 167.40(2) 2_576 2_665 ?
N2 Ca3 Ca3 126.18(6) . 2_575 ?
N1 Ca3 Ca3 143.12(6) 2_666 2_575 ?
N3 Ca3 Ca3 53.72(5) 1_554 2_575 ?
N2 Ca3 Ca3 110.95(5) 2_576 2_575 ?
N1 Ca3 Ca3 62.65(5) 1_564 2_575 ?
N3 Ca3 Ca3 47.94(4) 2_576 2_575 ?
Cr1 Ca3 Ca3 62.699(16) 1_564 2_575 ?
Cr1 Ca3 Ca3 85.065(18) 2_576 2_575 ?
Ca2 Ca3 Ca3 103.17(2) 2_665 2_575 ?
N2 Ca3 Cr1 72.34(5) . 2_566 ?
N1 Ca3 Cr1 133.84(5) 2_666 2_566 ?
N3 Ca3 Cr1 33.73(5) 1_554 2_566 ?
N2 Ca3 Cr1 123.39(5) 2_576 2_566 ?
N1 Ca3 Cr1 108.64(5) 1_564 2_566 ?
N3 Ca3 Cr1 94.76(5) 2_576 2_566 ?
Cr1 Ca3 Cr1 118.491(17) 1_564 2_566 ?
Cr1 Ca3 Cr1 124.03(2) 2_576 2_566 ?
Ca2 Ca3 Cr1 56.701(14) 2_665 2_566 ?
Ca3 Ca3 Cr1 55.791(15) 2_575 2_566 ?
N2 Ca3 Ca2 96.33(5) . 2_675 ?
N1 Ca3 Ca2 45.53(5) 2_666 2_675 ?
N3 Ca3 Ca2 154.45(5) 1_554 2_675 ?
N2 Ca3 Ca2 49.71(5) 2_576 2_675 ?
N1 Ca3 Ca2 83.34(5) 1_564 2_675 ?
N3 Ca3 Ca2 90.50(4) 2_576 2_675 ?
Cr1 Ca3 Ca2 71.548(15) 1_564 2_675 ?
Cr1 Ca3 Ca2 57.043(14) 2_576 2_675 ?
Ca2 Ca3 Ca2 119.24(2) 2_665 2_675 ?
Ca3 Ca3 Ca2 133.73(2) 2_575 2_675 ?
Cr1 Ca3 Ca2 168.02(2) 2_566 2_675 ?
Cr1 N1 Ca2 158.99(13) . 1_546 ?
Cr1 N1 Ca3 112.67(10) . 2_666 ?
Ca2 N1 Ca3 88.00(7) 1_546 2_666 ?
Cr1 N1 Ca2 86.41(8) . 2_665 ?
Ca2 N1 Ca2 90.54(7) 1_546 2_665 ?
Ca3 N1 Ca2 108.61(8) 2_666 2_665 ?
Cr1 N1 Ca3 85.83(8) . 1_546 ?
Ca2 N1 Ca3 87.95(6) 1_546 1_546 ?
Ca3 N1 Ca3 97.16(7) 2_666 1_546 ?
Ca2 N1 Ca3 154.12(10) 2_665 1_546 ?
Cr1 N2 Ca3 164.76(13) . . ?
Cr1 N2 Ca2 88.75(8) . 2_665 ?
Ca3 N2 Ca2 81.14(7) . 2_665 ?
Cr1 N2 Ca3 92.88(9) . 2_576 ?
Ca3 N2 Ca3 95.35(7) . 2_576 ?
Ca2 N2 Ca3 170.73(10) 2_665 2_576 ?
Cr1 N2 Ca2 90.24(9) . 1_456 ?
Ca3 N2 Ca2 103.53(8) . 1_456 ?
Ca2 N2 Ca2 106.73(7) 2_665 1_456 ?
Ca3 N2 Ca2 82.40(7) 2_576 1_456 ?
Cr1 N2 Ca2 73.59(7) . 1_556 ?
Ca3 N2 Ca2 95.39(7) . 1_556 ?
Ca2 N2 Ca2 92.62(7) 2_665 1_556 ?
Ca3 N2 Ca2 79.12(6) 2_576 1_556 ?
Ca2 N2 Ca2 154.64(9) 1_456 1_556 ?
Cr1 N3 Cr1 80.66(8) 2_567 . ?
Cr1 N3 Ca3 98.38(9) 2_567 1_556 ?
Cr1 N3 Ca3 161.34(11) . 1_556 ?
Cr1 N3 Ca2 164.61(11) 2_567 1_556 ?
Cr1 N3 Ca2 86.75(8) . 1_556 ?
Ca3 N3 Ca2 90.71(7) 1_556 1_556 ?
Cr1 N3 Ca2 89.37(8) 2_567 2_666 ?
Cr1 N3 Ca2 118.53(9) . 2_666 ?
Ca3 N3 Ca2 79.99(6) 1_556 2_666 ?
Ca2 N3 Ca2 104.49(8) 1_556 2_666 ?
Cr1 N3 Ca3 82.97(8) 2_567 2_576 ?
Cr1 N3 Ca3 83.07(7) . 2_576 ?
Ca3 N3 Ca3 78.33(6) 1_556 2_576 ?
Ca2 N3 Ca3 86.78(6) 1_556 2_576 ?
Ca2 N3 Ca3 155.66(9) 2_666 2_576 ?

loop_
_geom_bond_atom_site_label_1
_geom_bond_atom_site_label_2
_geom_bond_distance
_geom_bond_site_symmetry_2
_geom_bond_publ_flag
Cr1 N2 1.701(2) . ?
Cr1 N1 1.734(2) . ?
Cr1 N3 1.878(2) 2_567 ?
Cr1 N3 1.903(2) . ?
Cr1 Cr1 2.4475(8) 2_567 ?
Cr1 Ca2 3.0207(7) 2_665 ?
Cr1 Ca2 3.0689(6) 1_556 ?
Cr1 Ca3 3.1147(6) 1_546 ?
Cr1 Ca2 3.1258(7) 1_456 ?
Cr1 Ca3 3.1298(6) 2_576 ?
Cr1 Ca3 3.3468(6) 2_566 ?
Cr1 Ca3 3.5182(7) 2_666 ?
Ca2 N1 2.4261(19) 1_564 ?
Ca2 N3 2.518(2) 1_554 ?
Ca2 N3 2.519(2) 2_666 ?
Ca2 N2 2.533(2) 2_665 ?
Ca2 N1 2.584(2) 2_665 ?
Ca2 N2 2.615(2) 1_654 ?
Ca2 Cr1 3.0207(7) 2_665 ?
Ca2 Cr1 3.0689(6) 1_554 ?
Ca2 N2 3.080(2) 1_554 ?
Ca2 Cr1 3.1257(7) 1_654 ?
Ca2 Ca3 3.2321(6) 2_665 ?
Ca2 Ca3 3.3979(7) 2_675 ?
Ca3 N2 2.435(2) . ?
Ca3 N1 2.465(2) 2_666 ?
Ca3 N3 2.510(2) 1_554 ?
Ca3 N2 2.543(2) 2_576 ?
Ca3 N1 2.717(2) 1_564 ?
Ca3 N3 2.725(2) 2_576 ?
Ca3 Cr1 3.1148(6) 1_564 ?
Ca3 Cr1 3.1298(6) 2_576 ?
Ca3 Ca2 3.2322(6) 2_665 ?
Ca3 Ca3 3.3102(10) 2_575 ?
Ca3 Cr1 3.3468(6) 2_566 ?
Ca3 Ca2 3.3979(7) 2_675 ?
N1 Ca2 2.4261(19) 1_546 ?
N1 Ca3 2.465(2) 2_666 ?
N1 Ca2 2.584(2) 2_665 ?
N1 Ca3 2.717(2) 1_546 ?
N2 Ca2 2.533(2) 2_665 ?
N2 Ca3 2.543(2) 2_576 ?
N2 Ca2 2.615(2) 1_456 ?
N2 Ca2 3.080(2) 1_556 ?
N3 Cr1 1.878(2) 2_567 ?
N3 Ca3 2.510(2) 1_556 ?
N3 Ca2 2.518(2) 1_556 ?
N3 Ca2 2.519(2) 2_666 ?
N3 Ca3 2.725(2) 2_576 ?
